data_1550268
loop_
_publ_author_name
'Wang, Rong-Yan'
'Zhang, Xiao'
'Yu, Jie-Hui'
'Xu, Ji-Qing'

_publ_section_title
;
 Copper(i)-polymers and their photoluminescence thermochromism properties.
;
_journal_issue 2
_journal_name_full
'Photochemical &amp; photobiological sciences : Official journal of the European Photochemistry Association and the European Society for Photobiology'
_journal_page_first 477
_journal_page_last 486
_journal_paper_doi 10.1039/c8pp00474a
_journal_volume 18
_journal_year 2019
_chemical_formula_moiety 'C4 H5 Cu I N'
_chemical_formula_sum 'C4 H5 Cu I N'
_chemical_formula_weight 257.53
_space_group_crystal_system orthorhombic
_space_group_IT_number 60
_space_group_name_Hall '-P 2n 2ab'
_space_group_name_H-M_alt 'P b c n'
_symmetry_space_group_name_Hall '-P 2n 2ab'
_symmetry_space_group_name_H-M 'P b c n'
_atom_sites_solution_hydrogens geom
_audit_creation_date 2018-10-19
_audit_creation_method
;
Olex2 1.2-beta
(compiled 2018.05.29 svn.r3508 for OlexSys, GUI svn.r5506)
;
_audit_update_record
;
2018-10-23 deposited with the CCDC.
2018-11-20 downloaded from the CCDC.
;
_cell_angle_alpha 90
_cell_angle_beta 90
_cell_angle_gamma 90
_cell_formula_units_Z 8
_cell_length_a 4.27490(10)
_cell_length_b 16.1161(4)
_cell_length_c 17.0121(4)
_cell_measurement_reflns_used 1396
_cell_measurement_temperature 293(2)
_cell_measurement_theta_max 28.3760
_cell_measurement_theta_min 4.3790
_cell_volume 1172.04(5)
_computing_cell_refinement 'CrysAlisPro 1.171.39.46 (Rigaku OD, 2018)'
_computing_data_collection 'CrysAlisPro 1.171.39.46 (Rigaku OD, 2018)'
_computing_data_reduction 'CrysAlisPro 1.171.39.46 (Rigaku OD, 2018)'
_computing_molecular_graphics 'Olex2 (Dolomanov et al., 2009)'
_computing_publication_material 'Olex2 (Dolomanov et al., 2009)'
_computing_structure_refinement 'ShelXL (Sheldrick, 2015)'
_computing_structure_solution 'SHELXT 2018/2 (Sheldrick, 2018)'
_diffrn_ambient_temperature 293.15
_diffrn_detector 'CCD plate'
_diffrn_detector_area_resol_mean 15.9737
_diffrn_detector_type Eos
_diffrn_measured_fraction_theta_full 0.994
_diffrn_measured_fraction_theta_max 0.994
_diffrn_measurement_details
;
List of Runs (angles in degrees, time in seconds):

  # Type    Start    End  Width  t~exp~   \w     \q     \k     \f   Frames
#--------------------------------------------------------------------------
  1  \w     69.00  95.00   1.00    1.27    --   18.81-178.00 -30.00   26
  2  \w    -30.00  87.00   1.00    1.27    --   18.81   0.00-150.00  117
;
_diffrn_measurement_device 'four-circle diffractometer'
_diffrn_measurement_device_type 'SuperNova, Dual, Cu at home/near, Eos'
_diffrn_measurement_method '\w scans'
_diffrn_orient_matrix_type 'CrysAlisPro convention (1999,Acta A55,543-557)'
_diffrn_orient_matrix_UB_11 0.0050766000
_diffrn_orient_matrix_UB_12 0.0021765000
_diffrn_orient_matrix_UB_13 -0.0414606000
_diffrn_orient_matrix_UB_21 -0.0237386000
_diffrn_orient_matrix_UB_22 0.0397677000
_diffrn_orient_matrix_UB_23 0.0002140000
_diffrn_orient_matrix_UB_31 0.0496910000
_diffrn_orient_matrix_UB_32 0.0187510000
_diffrn_orient_matrix_UB_33 0.0043024000
_diffrn_radiation_monochromator mirror
_diffrn_radiation_probe x-ray
_diffrn_radiation_type MoK\a
_diffrn_radiation_wavelength 0.71073
_diffrn_reflns_av_R_equivalents 0.0272
_diffrn_reflns_av_unetI/netI 0.0412
_diffrn_reflns_Laue_measured_fraction_full 0.994
_diffrn_reflns_Laue_measured_fraction_max 0.994
_diffrn_reflns_limit_h_max 5
_diffrn_reflns_limit_h_min -3
_diffrn_reflns_limit_k_max 19
_diffrn_reflns_limit_k_min -8
_diffrn_reflns_limit_l_max 20
_diffrn_reflns_limit_l_min -18
_diffrn_reflns_number 2543
_diffrn_reflns_point_group_measured_fraction_full 0.994
_diffrn_reflns_point_group_measured_fraction_max 0.994
_diffrn_reflns_theta_full 25.242
_diffrn_reflns_theta_max 25.340
_diffrn_reflns_theta_min 3.483
_diffrn_source 'micro-focus sealed X-ray tube'
_diffrn_source_type 'SuperNova (Mo) X-ray Source'
_exptl_absorpt_coefficient_mu 8.859
_exptl_absorpt_correction_T_max 1.00000
_exptl_absorpt_correction_T_min 0.72128
_exptl_absorpt_correction_type multi-scan
_exptl_absorpt_process_details
;
CrysAlisPro 1.171.39.46 (Rigaku Oxford Diffraction, 2018)
Empirical absorption correction using spherical harmonics,
 implemented in SCALE3 ABSPACK scaling algorithm.
;
_exptl_crystal_density_diffrn 2.919
_exptl_crystal_description block
_exptl_crystal_F_000 944
_exptl_crystal_size_max 0.13
_exptl_crystal_size_mid 0.12
_exptl_crystal_size_min 0.11
_refine_diff_density_max 0.739
_refine_diff_density_min -1.138
_refine_diff_density_rms 0.222
_refine_ls_extinction_method none
_refine_ls_goodness_of_fit_ref 1.063
_refine_ls_hydrogen_treatment constr
_refine_ls_matrix_type full
_refine_ls_number_parameters 64
_refine_ls_number_reflns 1065
_refine_ls_number_restraints 0
_refine_ls_restrained_S_all 1.063
_refine_ls_R_factor_all 0.0388
_refine_ls_R_factor_gt 0.0319
_refine_ls_shift/su_max 0.000
_refine_ls_shift/su_mean 0.000
_refine_ls_structure_factor_coef Fsqd
_refine_ls_weighting_details 'w=1/[\s^2^(Fo^2^)+(0.0293P)^2^] where P=(Fo^2^+2Fc^2^)/3'
_refine_ls_weighting_scheme calc
_refine_ls_wR_factor_gt 0.0697
_refine_ls_wR_factor_ref 0.0764
_reflns_Friedel_coverage 0.000
_reflns_number_gt 882
_reflns_number_total 1065
_reflns_threshold_expression 'I > 2\s(I)'
_cod_data_source_file c8pp00474a2.cif
_cod_data_source_block yjh-1
_cod_depositor_comments 'Adding full bibliography for 1550267--1550270.cif.'
_cod_database_code 1550268
_shelx_shelxl_version_number 2018/3
_chemical_oxdiff_formula 'C H O N Cu I'
_shelx_space_group_comment
;
The symmetry employed for this shelxl refinement is uniquely defined
by the following loop, which should always be used as a source of
symmetry information in preference to the above space-group names.
They are only intended as comments.
;
_shelx_estimated_absorpt_t_max 0.377
_shelx_estimated_absorpt_t_min 0.329
_reflns_odcompleteness_completeness 99.36
_reflns_odcompleteness_iscentric 1
_reflns_odcompleteness_theta 26.32
_olex2_refinement_description
;
1. Fixed Uiso
 At 1.2 times of:
  All C(H) groups, All C(H,H) groups
2.a Secondary CH2 refined with riding coordinates:
 C3(H3A,H3B), C4(H4A,H4B)
2.b Aromatic/amide H refined with riding coordinates:
 C1(H1)
;
_olex2_submission_special_instructions 'No special instructions were received'
_oxdiff_exptl_absorpt_empirical_details
;
Empirical correction (ABSPACK) includes:
- Absorption correction using spherical harmonics
- Frame scaling
;
_oxdiff_exptl_absorpt_empirical_full_max 1.321
_oxdiff_exptl_absorpt_empirical_full_min 0.924

loop_
_space_group_symop_operation_xyz
'x, y, z'
'-x+1/2, -y+1/2, z+1/2'
'x+1/2, -y+1/2, -z'
'-x, y, -z+1/2'
'-x, -y, -z'
'x-1/2, y-1/2, -z-1/2'
'-x-1/2, y-1/2, z'
'x, -y, z-1/2'

loop_
_atom_site_label
_atom_site_type_symbol
_atom_site_fract_x
_atom_site_fract_y
_atom_site_fract_z
_atom_site_U_iso_or_equiv
_atom_site_adp_type
_atom_site_occupancy
_atom_site_site_symmetry_order
_atom_site_calc_flag
_atom_site_refinement_flags_posn
I1 I 0.96240(10) -0.13313(3) -0.51728(3) 0.02999(18) Uani 1 1 d .
Cu1 Cu 0.9585(2) -0.29789(6) -0.54700(5) 0.0420(3) Uani 1 1 d .
N1 N 0.9736(11) -0.3105(4) -0.6684(3) 0.0358(14) Uani 1 1 d .
C1 C 0.9878(17) -0.2397(5) -0.7102(4) 0.057(2) Uani 1 1 d .
H1 H 0.980663 -0.189244 -0.683808 0.069 Uiso 1 1 calc R
C2 C 0.9851(12) -0.3818(4) -0.7087(4) 0.0291(15) Uani 1 1 d .
C3 C 0.9597(14) -0.4612(4) -0.6627(4) 0.0366(17) Uani 1 1 d .
H3A H 0.743936 -0.468889 -0.646605 0.044 Uiso 1 1 calc R
H3B H 1.085717 -0.456493 -0.615478 0.044 Uiso 1 1 calc R
C4 C 1.0640(15) -0.5363(4) -0.7081(4) 0.0391(16) Uani 1 1 d .
H4A H 0.993538 -0.585956 -0.681238 0.047 Uiso 1 1 calc R
H4B H 1.290723 -0.537561 -0.709928 0.047 Uiso 1 1 calc R

loop_
_atom_site_aniso_label
_atom_site_aniso_U_11
_atom_site_aniso_U_22
_atom_site_aniso_U_33
_atom_site_aniso_U_23
_atom_site_aniso_U_13
_atom_site_aniso_U_12
I1 0.0349(3) 0.0305(3) 0.0245(3) -0.0017(2) -0.00045(17) 0.00098(16)
Cu1 0.0578(6) 0.0453(5) 0.0229(5) 0.0022(5) 0.0031(4) -0.0018(4)
N1 0.053(3) 0.034(3) 0.020(3) 0.002(3) 0.006(2) 0.001(2)
C1 0.116(7) 0.033(4) 0.023(4) 0.003(4) 0.009(4) 0.002(4)
C2 0.032(3) 0.036(3) 0.019(4) 0.001(3) -0.004(3) 0.004(3)
C3 0.056(4) 0.033(4) 0.021(4) -0.003(3) -0.001(3) 0.001(3)
C4 0.057(4) 0.034(3) 0.027(4) 0.009(3) 0.000(3) 0.003(3)

loop_
_atom_type_symbol
_atom_type_description
_atom_type_scat_dispersion_real
_atom_type_scat_dispersion_imag
_atom_type_scat_source
C C 0.0033 0.0016 'International Tables Vol C Tables 4.2.6.8 and 6.1.1.4'
H H 0.0000 0.0000 'International Tables Vol C Tables 4.2.6.8 and 6.1.1.4'
Cu Cu 0.3201 1.2651 'International Tables Vol C Tables 4.2.6.8 and 6.1.1.4'
I I -0.4742 1.8119 'International Tables Vol C Tables 4.2.6.8 and 6.1.1.4'
N N 0.0061 0.0033 'International Tables Vol C Tables 4.2.6.8 and 6.1.1.4'

loop_
_geom_angle_atom_site_label_1
_geom_angle_atom_site_label_2
_geom_angle_atom_site_label_3
_geom_angle
_geom_angle_site_symmetry_1
_geom_angle_site_symmetry_3
Cu1 I1 Cu1 107.77(4) 3_544 3_444
Cu1 I1 Cu1 70.60(3) 3_544 .
Cu1 I1 Cu1 70.20(3) 3_444 .
I1 Cu1 I1 107.77(4) 3_444 3_544
I1 Cu1 I1 109.19(3) 3_544 .
I1 Cu1 I1 110.00(3) 3_444 .
N1 Cu1 I1 113.40(14) . 3_444
N1 Cu1 I1 106.36(16) . .
N1 Cu1 I1 110.06(14) . 3_544
C1 N1 Cu1 116.4(5) . .
C2 N1 Cu1 126.4(5) . .
C2 N1 C1 117.1(6) . .
N1 C1 C1 122.1(4) . 4_753
N1 C1 H1 119.0 . .
C1 C1 H1 119.0 4_753 .
N1 C2 C2 120.8(4) . 4_753
N1 C2 C3 117.5(6) . .
C2 C2 C3 121.7(4) 4_753 .
C2 C3 H3A 108.9 . .
C2 C3 H3B 108.9 . .
C2 C3 C4 113.3(6) . .
H3A C3 H3B 107.7 . .
C4 C3 H3A 108.9 . .
C4 C3 H3B 108.9 . .
C3 C4 C4 112.0(5) . 4_753
C3 C4 H4A 109.2 . .
C3 C4 H4B 109.2 . .
C4 C4 H4A 109.2 4_753 .
C4 C4 H4B 109.2 4_753 .
H4A C4 H4B 107.9 . .

loop_
_geom_bond_atom_site_label_1
_geom_bond_atom_site_label_2
_geom_bond_distance
_geom_bond_site_symmetry_2
I1 Cu1 2.6325(9) 3_544
I1 Cu1 2.6593(9) 3_444
I1 Cu1 2.7031(10) .
Cu1 N1 2.075(6) .
N1 C1 1.345(9) .
N1 C2 1.340(8) .
C1 C1 1.358(14) 4_753
C1 H1 0.9300 .
C2 C2 1.412(13) 4_753
C2 C3 1.503(9) .
C3 H3A 0.9700 .
C3 H3B 0.9700 .
C3 C4 1.504(9) .
C4 C4 1.525(13) 4_753
C4 H4A 0.9700 .
C4 H4B 0.9700 .

loop_
_geom_torsion_atom_site_label_1
_geom_torsion_atom_site_label_2
_geom_torsion_atom_site_label_3
_geom_torsion_atom_site_label_4
_geom_torsion
_geom_torsion_site_symmetry_1
_geom_torsion_site_symmetry_4
Cu1 N1 C1 C1 177.1(8) . 4_753
Cu1 N1 C2 C2 -175.9(5) . 4_753
Cu1 N1 C2 C3 5.1(8) . .
N1 C2 C3 C4 -163.7(5) . .
C1 N1 C2 C2 0.8(10) . 4_753
C1 N1 C2 C3 -178.2(6) . .
C2 N1 C1 C1 0.1(13) . 4_753
C2 C2 C3 C4 17.3(10) 4_753 .
C2 C3 C4 C4 -44.5(9) . 4_753
